data_7150915
loop_
_publ_author_name
'Berini, Christophe'
'Minassian, Fr\'ed\'eric'
'Pelloux-L\'eon, Nadia'
'Denis, Jean-No\"el'
'Vall\'ee, Yannick'
'Philouze, Christian'

_publ_section_title
;
 Efficient stereoselective nucleophilic addition of pyrroles to chiral
 nitrones
;
_journal_issue 14
_journal_name_full 'Organic &amp; Biomolecular Chemistry'
_journal_page_first 2574
_journal_page_last 2586
_journal_paper_doi 10.1039/b802997k
_journal_volume 6
_journal_year 2008
_chemical_formula_moiety 'C17 H22 N2 O3 '
_chemical_formula_sum 'C17 H22 N2 O3'
_chemical_formula_weight 302.37
_space_group_IT_number 96
_symmetry_cell_setting tetragonal
_symmetry_Int_Tables_number 96
_symmetry_space_group_name_Hall 'P 4nw 2abw'
_symmetry_space_group_name_H-M 'P 43 21 2'
_cell_angle_alpha 90
_cell_angle_beta 90
_cell_angle_gamma 90
_cell_formula_units_Z 8
_cell_length_a 9.198(2)
_cell_length_b 9.198(2)
_cell_length_c 40.598(8)
_cell_measurement_reflns_used 0
_cell_measurement_temperature 293.0
_cell_measurement_theta_max 0.0
_cell_measurement_theta_min 0.0
_cell_volume 3434.7(13)
_computing_cell_refinement 'Bruker-Enraf-Nonius CAD4'
_computing_data_collection 'Bruker-Enraf-Nonius CAD4'
_computing_data_reduction 'teXsan (MSC, 1992-1997)'
_computing_publication_material 'teXsan (MSC, 1992-1997)'
_computing_structure_refinement 'teXsan (MSC, 1992-1997)'
_computing_structure_solution SIR92
_diffrn_ambient_temperature 293.0
_diffrn_measurement_device_type CAD-4
_diffrn_measurement_method 'omega scans'
_diffrn_orient_matrix_UB_11 -0.04983
_diffrn_orient_matrix_UB_12 -0.08959
_diffrn_orient_matrix_UB_13 0.00821
_diffrn_orient_matrix_UB_21 -0.03059
_diffrn_orient_matrix_UB_22 -0.02404
_diffrn_orient_matrix_UB_23 -0.02300
_diffrn_orient_matrix_UB_31 0.09165
_diffrn_orient_matrix_UB_32 -0.05669
_diffrn_orient_matrix_UB_33 -0.00321
_diffrn_radiation_detector 'scintillation counter'
_diffrn_radiation_monochromator graphite
_diffrn_radiation_source 'X-ray tube'
_diffrn_radiation_type 'Cu K\a'
_diffrn_radiation_wavelength 1.54178
_diffrn_reflns_av_R_equivalents 0.06361
_diffrn_reflns_av_sigmaI/netI 0.070
_diffrn_reflns_limit_h_max 11
_diffrn_reflns_limit_h_min -11
_diffrn_reflns_limit_k_max 11
_diffrn_reflns_limit_k_min -11
_diffrn_reflns_limit_l_max 50
_diffrn_reflns_limit_l_min 0
_diffrn_reflns_number 14003
_diffrn_reflns_reduction_process 'Lp corrections applied'
_diffrn_reflns_theta_max 74.90
_diffrn_reflns_theta_min 3.27
_diffrn_standards_decay_% 5.84
_diffrn_standards_interval_count 7200
_diffrn_standards_number 2
_exptl_absorpt_coefficient_mu 0.653
_exptl_absorpt_correction_type none
_exptl_crystal_colour colorless
_exptl_crystal_density_diffrn 1.169
_exptl_crystal_density_meas ?
_exptl_crystal_description prism
_exptl_crystal_F_000 1296.00
_exptl_crystal_size_max 0.30
_exptl_crystal_size_mid 0.25
_exptl_crystal_size_min 0.20
_refine_diff_density_max 0.19
_refine_diff_density_min -0.18
_refine_ls_extinction_method none
_refine_ls_goodness_of_fit_all 1.565
_refine_ls_goodness_of_fit_ref 1.565
_refine_ls_hydrogen_treatment noref
_refine_ls_matrix_type full
_refine_ls_number_constraints 0
_refine_ls_number_parameters 199
_refine_ls_number_reflns 2438
_refine_ls_number_restraints 0
_refine_ls_R_factor_all 0.0454
_refine_ls_R_factor_gt 0.0454
_refine_ls_shift/su_max 0.0105
_refine_ls_shift/su_mean 0.0013
_refine_ls_structure_factor_coef F
_refine_ls_weighting_details 'w = 1/[\s^2^(Fo) + 0.00022|Fo|^2^]'
_refine_ls_weighting_scheme sigma
_refine_ls_wR_factor_all 0.0484
_refine_ls_wR_factor_ref 0.0484
_reflns_number_gt 2438
_reflns_number_total 3668
_reflns_threshold_expression I>2.00\s(I)
_cod_data_source_file b802997k.txt
_cod_data_source_block LEDSS
_cod_depositor_comments
;
 Changing the values of the '_atom_site_label' and related data items
 (e. g. '_atom_site_aniso_label') to match each other in order to relate
 data from different loops.

 Antanas Vaitkus,
 2017-03-03

The following automatic conversions were performed:
data name '_geom_bond_atom_site_label_D' replaced with
'_geom_hbond_atom_site_label_D' as specified in the replacement file
'/home/antanas/src/cod-tools/trunk/data/replacement-values/replacement_tags.lst'.

data
name '_geom_bond_atom_site_label_H' replaced with
'_geom_hbond_atom_site_label_H' as specified in the replacement file
'/home/antanas/src/cod-tools/trunk/data/replacement-values/replacement_tags.lst'.

data
name '_geom_contact_atom_site_label_a' replaced with
'_geom_hbond_atom_site_label_A' as specified in the replacement file
'/home/antanas/src/cod-tools/trunk/data/replacement-values/replacement_tags.lst'.

data
name '_geom_bond_distance_DH' replaced with '_geom_hbond_distance_DH'
as specified in the replacement file
'/home/antanas/src/cod-tools/trunk/data/replacement-values/replacement_tags.lst'.

data
name '_geom_contact_distance_HA' replaced with
'_geom_hbond_distance_HA' as specified in the replacement file
'/home/antanas/src/cod-tools/trunk/data/replacement-values/replacement_tags.lst'.

data
name '_geom_contact_distance_DA' replaced with
'_geom_hbond_distance_DA' as specified in the replacement file
'/home/antanas/src/cod-tools/trunk/data/replacement-values/replacement_tags.lst'.

data
name '_geom_angle_DHA' replaced with '_geom_hbond_angle_DHA' as
specified in the replacement file
'/home/antanas/src/cod-tools/trunk/data/replacement-values/replacement_tags.lst'.

data
name '_geom_contact_site_symmetry_A' replaced with
'_geom_hbond_site_symmetry_A' as specified in the replacement file
'/home/antanas/src/cod-tools/trunk/data/replacement-values/replacement_tags.lst'.

Automatic conversion script
Id: cif_correct_tags 5005 2017-03-03 11:38:54Z antanas 
;
_cod_original_cell_volume 3435(1)
_cod_original_sg_symbol_H-M 'P 43 21 2 '
_cod_original_formula_sum 'C17 H22 N2 O3 '
_cod_database_code 7150915

loop_
_symmetry_equiv_pos_as_xyz
' +x, +y, +z'
' -x, -y,1/2+z'
1/2-y,1/2+x,3/4+z
1/2+y,1/2-x,1/4+z
' +y, +x, -z'
' -y, -x,1/2-z'
1/2-x,1/2+y,3/4-z
1/2+x,1/2-y,1/4-z

loop_
_atom_site_label
_atom_site_fract_x
_atom_site_fract_y
_atom_site_fract_z
_atom_site_U_iso_or_equiv
_atom_site_occupancy
_atom_site_refinement_flags
_atom_site_adp_type
_atom_site_calc_flag
_atom_site_calc_attached_atom
O1 -1.0008(2) -0.2269(2) -0.90401(4) 0.0857(5) 1.000 . Uani d ?
O3 -0.9460(2) -0.0026(1) -0.92307(3) 0.0582(4) 1.000 . Uani d ?
O10 -0.5850(1) 0.0074(1) -0.86043(3) 0.0555(4) 1.000 . Uani d ?
N1' -0.8076(2) 0.3525(2) -0.90016(5) 0.0600(5) 1.000 . Uani d ?
N9 -0.7286(2) 0.0545(2) -0.84883(4) 0.0461(5) 1.000 . Uani d ?
C1" -0.6529(2) 0.1317(2) -0.79351(5) 0.0497(6) 1.000 . Uani d ?
C2' -0.7448(2) 0.2181(2) -0.89892(5) 0.0445(5) 1.000 . Uani d ?
C2 -1.0187(2) -0.1330(2) -0.93155(6) 0.0619(7) 1.000 . Uani d ?
C2" -0.7346(3) 0.0352(3) -0.77540(6) 0.0762(8) 1.000 . Uani d ?
C3' -0.6254(2) 0.2243(2) -0.91871(5) 0.0580(7) 1.000 . Uani d ?
C3" -0.6961(3) -0.0064(3) -0.74448(6) 0.0857(9) 1.000 . Uani d ?
C4' -0.6181(3) 0.3635(3) -0.93291(7) 0.0769(8) 1.000 . Uani d ?
C4 -0.8396(2) -0.0372(2) -0.89887(5) 0.0506(6) 1.000 . Uani d ?
C4" -0.5701(3) 0.0453(3) -0.73081(6) 0.0849(9) 1.000 . Uani d ?
C5 -0.9120(3) -0.1591(2) -0.88007(5) 0.0668(7) 1.000 . Uani d ?
C5' -0.7318(3) 0.4401(3) -0.92087(7) 0.0774(8) 1.000 . Uani d ?
C5" -0.4849(3) 0.1393(3) -0.74849(6) 0.0848(9) 1.000 . Uani d ?
C6 -1.1758(3) -0.0988(3) -0.93599(8) 0.095(1) 1.000 . Uani d ?
C6" -0.5249(3) 0.1816(3) -0.77989(5) 0.0669(7) 1.000 . Uani d ?
C7 -0.9503(4) -0.2020(3) -0.96095(6) 0.097(1) 1.000 . Uani d ?
C8 -0.8096(2) 0.0983(2) -0.87860(5) 0.0431(5) 1.000 . Uani d ?
C11 -0.7021(2) 0.1786(2) -0.82696(5) 0.0514(6) 1.000 . Uani d ?
H12 -0.5722 -0.1005 -0.8516 0.112 1.000 . Uiso c ?
H13 -0.8920 0.3805 -0.8883 0.072 1.000 . Uiso c ?
H14 -0.7529 -0.0707 -0.9091 0.061 1.000 . Uiso c ?
H15 -0.8418 -0.2251 -0.8716 0.080 1.000 . Uiso c ?
H16 -0.9689 -0.1220 -0.8625 0.080 1.000 . Uiso c ?
H17 -1.2146 -0.0629 -0.9159 0.114 1.000 . Uiso c ?
H18 -1.1866 -0.0273 -0.9527 0.114 1.000 . Uiso c ?
H19 -1.2265 -0.1845 -0.9422 0.114 1.000 . Uiso c ?
H20 -0.9956 -0.2930 -0.9651 0.117 1.000 . Uiso c ?
H21 -0.8496 -0.2166 -0.9569 0.117 1.000 . Uiso c ?
H22 -0.9622 -0.1404 -0.9795 0.117 1.000 . Uiso c ?
H23 -0.9014 0.1327 -0.8712 0.052 1.000 . Uiso c ?
H24 -0.7896 0.2326 -0.8248 0.062 1.000 . Uiso c ?
H25 -0.6292 0.2385 -0.8365 0.062 1.000 . Uiso c ?
H26 -0.5583 0.1474 -0.9223 0.070 1.000 . Uiso c ?
H27 -0.5470 0.3973 -0.9480 0.092 1.000 . Uiso c ?
H28 -0.7547 0.5382 -0.9260 0.093 1.000 . Uiso c ?
H29 -0.8209 -0.0036 -0.7848 0.091 1.000 . Uiso c ?
H30 -0.7564 -0.0711 -0.7324 0.103 1.000 . Uiso c ?
H31 -0.5421 0.0161 -0.7093 0.102 1.000 . Uiso c ?
H32 -0.3976 0.1758 -0.7391 0.102 1.000 . Uiso c ?
H33 -0.4641 0.2452 -0.7921 0.080 1.000 . Uiso c ?

loop_
_atom_site_aniso_label
_atom_site_aniso_U_11
_atom_site_aniso_U_22
_atom_site_aniso_U_33
_atom_site_aniso_U_12
_atom_site_aniso_U_13
_atom_site_aniso_U_23
O1 0.119(1) 0.0522(8) 0.086(1) -0.0436(9) -0.048(1) 0.0226(9)
O3 0.0713(9) 0.0416(7) 0.0615(8) -0.0159(7) -0.0247(8) 0.0091(7)
O10 0.0432(8) 0.0424(7) 0.081(1) 0.0049(7) -0.0042(7) 0.0018(8)
N1' 0.051(1) 0.0400(9) 0.089(1) 0.0059(9) 0.000(1) 0.007(1)
N9 0.0407(9) 0.0396(9) 0.0580(9) 0.0012(7) -0.0072(9) -0.0023(9)
C1" 0.054(1) 0.046(1) 0.049(1) -0.004(1) -0.005(1) -0.003(1)
C2' 0.046(1) 0.035(1) 0.053(1) -0.0016(9) -0.003(1) 0.002(1)
C2 0.075(2) 0.047(1) 0.064(1) -0.021(1) -0.025(1) 0.004(1)
C2" 0.068(2) 0.076(2) 0.085(2) -0.019(1) -0.021(1) 0.025(1)
C3' 0.053(1) 0.059(1) 0.062(1) -0.005(1) 0.004(1) 0.000(1)
C3" 0.092(2) 0.095(2) 0.069(2) -0.023(2) -0.015(2) 0.030(2)
C4' 0.065(2) 0.077(2) 0.089(2) -0.024(1) -0.002(1) 0.026(1)
C4 0.055(1) 0.036(1) 0.060(1) -0.006(1) -0.010(1) 0.002(1)
C4" 0.103(2) 0.081(2) 0.071(2) -0.014(2) -0.029(2) 0.014(1)
C5 0.088(2) 0.052(1) 0.061(1) -0.019(1) -0.025(1) 0.009(1)
C5' 0.071(2) 0.052(1) 0.109(2) -0.013(1) -0.014(2) 0.032(1)
C5" 0.092(2) 0.098(2) 0.064(1) -0.031(2) -0.029(1) 0.007(1)
C6 0.071(2) 0.085(2) 0.128(2) -0.021(2) -0.030(2) 0.006(2)
C6" 0.069(2) 0.072(2) 0.059(1) -0.017(1) -0.011(1) 0.000(1)
C7 0.129(3) 0.077(2) 0.086(2) -0.025(2) -0.008(2) -0.019(2)
C8 0.042(1) 0.041(1) 0.047(1) -0.0009(9) -0.0042(9) -0.0010(9)
C11 0.059(1) 0.043(1) 0.052(1) -0.002(1) -0.003(1) -0.005(1)

loop_
_atom_type_symbol
_atom_type_oxidation_number
_atom_type_number_in_cell
_atom_type_scat_dispersion_real
_atom_type_scat_dispersion_imag
_atom_type_scat_source
C 0 136 0.017 0.009
;International Tables for Crystallography
(1992, Vol. C, Tables 4.2.6.8 and 6.1.1.1)
;
H 0 176 0.000 0.000
;International Tables for Crystallography
(1992, Vol. C, Table 6.1.1.2)
;
N 0 16 0.029 0.018
;International Tables for Crystallography
(1992, Vol. C, Tables 4.2.6.8 and 6.1.1.1)
;
O 0 24 0.047 0.032
;International Tables for Crystallography
(1992, Vol. C, Tables 4.2.6.8 and 6.1.1.1)
;

loop_
_geom_angle_atom_site_label_1
_geom_angle_atom_site_label_2
_geom_angle_atom_site_label_3
_geom_angle
_geom_angle_site_symmetry_1
_geom_angle_site_symmetry_2
_geom_angle_site_symmetry_3
_geom_angle_publ_flag
C2 O1 C5 109.8(2) . . . yes
C2 O3 C4 107.6(1) . . . yes
N9 O10 H12 105.5 . . . no
C2' N1' C5' 110.0(2) . . . yes
C2' N1' H13 125.0 . . . no
C5' N1' H13 125.0 . . . no
O10 N9 C8 105.8(1) . . . yes
O10 N9 C11 105.9(1) . . . yes
C8 N9 C11 111.5(1) . . . yes
C2" C1" C6" 117.8(2) . . . yes
C2" C1" C11 120.4(2) . . . yes
C6" C1" C11 121.8(2) . . . yes
N1' C2' C3' 106.4(2) . . . yes
N1' C2' C8 121.1(2) . . . yes
C3' C2' C8 132.5(2) . . . yes
O1 C2 O3 105.6(2) . . . yes
O1 C2 C6 109.6(2) . . . yes
O1 C2 C7 108.8(2) . . . yes
O3 C2 C6 108.0(2) . . . yes
O3 C2 C7 110.9(2) . . . yes
C6 C2 C7 113.7(2) . . . yes
C1" C2" C3" 122.2(2) . . . yes
C1" C2" H29 118.9 . . . no
C3" C2" H29 118.9 . . . no
C2' C3' C4' 108.6(2) . . . yes
C2' C3' H26 125.7 . . . no
C4' C3' H26 125.7 . . . no
C2" C3" C4" 119.8(2) . . . yes
C2" C3" H30 120.1 . . . no
C4" C3" H30 120.1 . . . no
C3' C4' C5' 106.8(2) . . . yes
C3' C4' H27 126.6 . . . no
C5' C4' H27 126.6 . . . no
O3 C4 C5 102.2(2) . . . yes
O3 C4 C8 108.4(2) . . . yes
O3 C4 H14 110.5 . . . no
C5 C4 C8 114.5(2) . . . yes
C5 C4 H14 110.5 . . . no
C8 C4 H14 110.5 . . . no
C3" C4" C5" 119.4(2) . . . yes
C3" C4" H31 120.3 . . . no
C5" C4" H31 120.3 . . . no
O1 C5 C4 103.6(2) . . . yes
O1 C5 H15 110.9 . . . no
O1 C5 H16 110.9 . . . no
C4 C5 H15 110.9 . . . no
C4 C5 H16 110.9 . . . no
H15 C5 H16 109.5 . . . no
N1' C5' C4' 108.2(2) . . . yes
N1' C5' H28 125.9 . . . no
C4' C5' H28 125.9 . . . no
C4" C5" C6" 120.5(2) . . . yes
C4" C5" H32 119.7 . . . no
C6" C5" H32 119.7 . . . no
C2 C6 H17 109.5 . . . no
C2 C6 H18 109.5 . . . no
C2 C6 H19 109.5 . . . no
H17 C6 H18 109.5 . . . no
H17 C6 H19 109.5 . . . no
H18 C6 H19 109.5 . . . no
C1" C6" C5" 120.2(2) . . . yes
C1" C6" H33 119.9 . . . no
C5" C6" H33 119.9 . . . no
C2 C7 H20 109.5 . . . no
C2 C7 H21 109.5 . . . no
C2 C7 H22 109.5 . . . no
H20 C7 H21 109.5 . . . no
H20 C7 H22 109.5 . . . no
H21 C7 H22 109.5 . . . no
N9 C8 C2' 116.7(2) . . . yes
N9 C8 C4 108.1(2) . . . yes
N9 C8 H23 106.4 . . . no
C2' C8 C4 112.1(2) . . . yes
C2' C8 H23 106.4 . . . no
C4 C8 H23 106.4 . . . no
N9 C11 C1" 112.0(2) . . . yes
N9 C11 H24 108.8 . . . no
N9 C11 H25 108.8 . . . no
C1" C11 H24 108.8 . . . no
C1" C11 H25 108.8 . . . no
H24 C11 H25 109.5 . . . no
H18 H17 H19 60.0 . . . no
H17 H18 H19 60.0 . . . no
H17 H19 H18 60.0 . . . no
H21 H20 H22 60.0 . . . no
H20 H21 H22 60.0 . . . no
H20 H22 H21 60.0 . . . no

loop_
_geom_bond_atom_site_label_1
_geom_bond_atom_site_label_2
_geom_bond_distance
_geom_bond_site_symmetry_1
_geom_bond_site_symmetry_2
_geom_bond_publ_flag
O1 C2 1.422(2) . . yes
O1 C5 1.415(2) . . yes
O3 C2 1.416(2) . . yes
O3 C4 1.423(2) . . yes
O10 N9 1.468(2) . . yes
O10 H12 1.06 . . no
N1' C2' 1.365(2) . . yes
N1' C5' 1.357(3) . . yes
N1' H13 0.95 . . no
N9 C8 1.476(2) . . yes
N9 C11 1.467(2) . . yes
C1" C2" 1.376(3) . . yes
C1" C6" 1.380(3) . . yes
C1" C11 1.495(3) . . yes
C2' C3' 1.362(3) . . yes
C2' C8 1.500(3) . . yes
C2 C6 1.490(3) . . yes
C2 C7 1.491(3) . . yes
C2" C3" 1.359(3) . . yes
C2" H29 0.95 . . no
C3' C4' 1.405(3) . . yes
C3' H26 0.95 . . no
C3" C4" 1.370(4) . . yes
C3" H30 0.95 . . no
C4' C5' 1.352(3) . . yes
C4' H27 0.95 . . no
C4 C5 1.510(3) . . yes
C4 C8 1.519(3) . . yes
C4 H14 0.95 . . no
C4" C5" 1.370(4) . . yes
C4" H31 0.95 . . no
C5 H15 0.95 . . no
C5 H16 0.95 . . no
C5' H28 0.95 . . no
C5" C6" 1.383(3) . . yes
C5" H32 0.95 . . no
C6 H17 0.95 . . no
C6 H18 0.95 . . no
C6 H19 0.95 . . no
C6" H33 0.95 . . no
C7 H20 0.95 . . no
C7 H21 0.95 . . no
C7 H22 0.95 . . no
C8 H23 0.95 . . no
C11 H24 0.95 . . no
C11 H25 0.95 . . no
H15 H16 1.55 . . no
H17 H18 1.55 . . no
H17 H19 1.55 . . no
H18 H19 1.55 . . no
H20 H21 1.55 . . no
H20 H22 1.55 . . no
H21 H22 1.55 . . no
H24 H25 1.55 . . no

loop_
_geom_contact_atom_site_label_1
_geom_contact_atom_site_label_2
_geom_contact_distance
_geom_contact_site_symmetry_1
_geom_contact_site_symmetry_2
_geom_contact_publ_flag
O1 O10 2.756(2) . 8_443 no
O3 C6" 3.590(3) . 8_453 no
O10 N1' 2.891(2) . 8_553 no
O10 C5' 3.522(3) . 8_553 no
O10 C5 3.598(3) . 8_543 no
N1' C6" 3.487(3) . 8_453 no
C5' C6" 3.538(4) . 8_453 no

loop_
_geom_hbond_atom_site_label_D
_geom_hbond_atom_site_label_H
_geom_hbond_atom_site_label_A
_geom_hbond_distance_DH
_geom_hbond_distance_HA
_geom_hbond_distance_DA
_geom_hbond_angle_DHA
_geom_hbond_site_symmetry_A
O10 H12 O1 1.06 1.73 2.756(2) 160.5 8_543
N1' H13 O10 0.95 2.05 2.891(2) 146.1 8_453

loop_
_geom_torsion_atom_site_label_1
_geom_torsion_atom_site_label_2
_geom_torsion_atom_site_label_3
_geom_torsion_atom_site_label_4
_geom_torsion_site_symmetry_1
_geom_torsion_site_symmetry_2
_geom_torsion_site_symmetry_3
_geom_torsion_site_symmetry_4
_geom_torsion
_geom_torsion_publ_flag
? ? ? ? ? ? ? ? ? ?

loop_
_cod_related_entry_id
_cod_related_entry_database
_cod_related_entry_code
1 ChemSpider 25937998
